data_7127603
loop_
_publ_author_name
'Wu, Qiu-Zi'
'Mao, Yang-Jie'
'Zhou, Kun'
'Hao, Hong-Yan'
'Chen, Lei'
'Wang, Shuang'
'Xu, Zhen-Yuan'
'Lou, Shao-Jie'
'Xu, Dan-Qian'

_publ_section_title
;
 Regioselective C(sp<sup>3</sup>)-H fluorination of ketones: from methyl
 to the monofluoromethyl group.
;
_journal_issue 6
_journal_name_full 'Chemical communications (Cambridge, England)'
_journal_page_first 765
_journal_page_last 768
_journal_paper_doi 10.1039/d0cc07093a
_journal_volume 57
_journal_year 2021
_chemical_absolute_configuration unk
_chemical_formula_sum 'C25 H25 F7 N2 O4'
_chemical_formula_weight 550.47
_space_group_crystal_system orthorhombic
_space_group_IT_number 19
_space_group_name_Hall 'P 2ac 2ab'
_space_group_name_H-M_alt 'P 21 21 21'
_atom_sites_solution_hydrogens geom
_audit_block_doi 10.5517/ccdc.csd.cc25tx20
_audit_creation_method SHELXL-2013
_audit_update_record
;
2020-08-03 deposited with the CCDC.	2020-12-14 downloaded from the CCDC.
;
_cell_angle_alpha 90
_cell_angle_beta 90
_cell_angle_gamma 90
_cell_formula_units_Z 4
_cell_length_a 8.7568(3)
_cell_length_b 16.7646(6)
_cell_length_c 17.6194(6)
_cell_measurement_reflns_used 4535
_cell_measurement_temperature 293(2)
_cell_measurement_theta_max 49.330
_cell_measurement_theta_min 5.195
_cell_volume 2586.60(16)
_computing_cell_refinement 'Bruker SAINT'
_computing_data_collection 'Bruker APEX2'
_computing_data_reduction 'Bruker SAINT'
_computing_molecular_graphics 'Bruker SHELXTL'
_computing_publication_material 'Bruker SHELXTL'
_computing_structure_refinement 'SHELXL-2013 (Sheldrick, 2013)'
_computing_structure_solution 'SHELXS-97 (Sheldrick 2008)'
_diffrn_ambient_temperature 293(2)
_diffrn_measured_fraction_theta_full 0.996
_diffrn_measured_fraction_theta_max 0.996
_diffrn_measurement_device_type 'Bruker APEX-II CCD'
_diffrn_measurement_method '\f and \w scans'
_diffrn_radiation_type MoK\a
_diffrn_radiation_wavelength 0.71073
_diffrn_reflns_av_R_equivalents 0.0332
_diffrn_reflns_av_unetI/netI 0.0474
_diffrn_reflns_Laue_measured_fraction_full 0.996
_diffrn_reflns_Laue_measured_fraction_max 0.996
_diffrn_reflns_limit_h_max 10
_diffrn_reflns_limit_h_min -10
_diffrn_reflns_limit_k_max 20
_diffrn_reflns_limit_k_min -17
_diffrn_reflns_limit_l_max 21
_diffrn_reflns_limit_l_min -21
_diffrn_reflns_number 13082
_diffrn_reflns_point_group_measured_fraction_full 0.995
_diffrn_reflns_point_group_measured_fraction_max 0.995
_diffrn_reflns_theta_full 25.242
_diffrn_reflns_theta_max 25.992
_diffrn_reflns_theta_min 2.430
_exptl_absorpt_coefficient_mu 0.129
_exptl_absorpt_correction_T_max 0.7456
_exptl_absorpt_correction_T_min 0.6695
_exptl_absorpt_correction_type multi-scan
_exptl_absorpt_process_details sadabs
_exptl_crystal_colour colorless
_exptl_crystal_density_diffrn 1.414
_exptl_crystal_description prismatic
_exptl_crystal_F_000 1136
_exptl_crystal_size_max 0.200
_exptl_crystal_size_mid 0.150
_exptl_crystal_size_min 0.120
_refine_diff_density_max 0.394
_refine_diff_density_min -0.180
_refine_diff_density_rms 0.035
_refine_ls_abs_structure_details
; 
 Flack x determined using 1242 quotients [(I+)-(I-)]/[(I+)+(I-)] 
 (Parsons and Flack (2004), Acta Cryst. A60, s61). 
;
_refine_ls_abs_structure_Flack 0.0(4)
_refine_ls_extinction_coef 0.025(4)
_refine_ls_extinction_expression Fc^*^=kFc[1+0.001xFc^2^\l^3^/sin(2\q)]^-1/4^
_refine_ls_extinction_method SHELXL
_refine_ls_goodness_of_fit_ref 1.058
_refine_ls_hydrogen_treatment constr
_refine_ls_matrix_type full
_refine_ls_number_parameters 400
_refine_ls_number_reflns 5052
_refine_ls_number_restraints 24
_refine_ls_restrained_S_all 1.089
_refine_ls_R_factor_all 0.0798
_refine_ls_R_factor_gt 0.0530
_refine_ls_shift/su_max 0.000
_refine_ls_shift/su_mean 0.000
_refine_ls_structure_factor_coef Fsqd
_refine_ls_weighting_details 'w=1/[\s^2^(Fo^2^)+(0.0590P)^2^+0.5829P] where P=(Fo^2^+2Fc^2^)/3'
_refine_ls_weighting_scheme calc
_refine_ls_wR_factor_gt 0.1205
_refine_ls_wR_factor_ref 0.1419
_reflns_Friedel_coverage 0.761
_reflns_Friedel_fraction_full 0.994
_reflns_Friedel_fraction_max 0.994
_reflns_number_gt 3666
_reflns_number_total 5052
_reflns_threshold_expression 'I > 2\s(I)'
_cod_data_source_file d0cc07093a2.cif
_cod_data_source_block mo_dd19398_0m
_cod_depositor_comments 'Adding full bibliography for 7127603.cif.'
_cod_database_code 7127603
_shelx_space_group_comment
; 
The symmetry employed for this shelxl refinement is uniquely defined 
by the following loop, which should always be used as a source of 
symmetry information in preference to the above space-group names. 
They are only intended as comments. 
;
_shelx_estimated_absorpt_t_min 0.975
_shelx_estimated_absorpt_t_max 0.985
_shelxl_version_number 2013-4

loop_
_space_group_symop_operation_xyz
'x, y, z'
'-x+1/2, -y, z+1/2'
'-x, y+1/2, -z+1/2'
'x+1/2, -y+1/2, -z'

loop_
_atom_site_label
_atom_site_type_symbol
_atom_site_fract_x
_atom_site_fract_y
_atom_site_fract_z
_atom_site_U_iso_or_equiv
_atom_site_adp_type
_atom_site_occupancy
_atom_site_site_symmetry_order
_atom_site_calc_flag
_atom_site_refinement_flags_posn
_atom_site_refinement_flags_adp
_atom_site_refinement_flags_occupancy
_atom_site_disorder_assembly
_atom_site_disorder_group
O1 O 1.0084(4) 0.71529(19) 0.6036(2) 0.0747(10) Uani 1 1 d . . . . .
O2 O 0.8041(3) 0.76181(16) 0.66379(16) 0.0571(8) Uani 1 1 d . . . . .
O3 O 0.1159(3) 0.70006(16) 0.79727(17) 0.0604(8) Uani 1 1 d . . . . .
O4 O 0.0647(4) 0.48994(17) 0.80704(17) 0.0666(9) Uani 1 1 d . . . . .
N1 N 0.2710(4) 0.6935(2) 0.7743(2) 0.0548(9) Uani 1 1 d . . . . .
N2 N 0.0250(4) 0.57344(19) 0.70844(19) 0.0562(9) Uani 1 1 d . . . . .
H2 H 0.0236 0.6223 0.6936 0.067 Uiso 1 1 calc R U . . .
C1 C 0.9116(5) 0.7661(2) 0.6080(3) 0.0551(11) Uani 1 1 d . . . . .
C2 C 0.8845(5) 0.8379(2) 0.5593(2) 0.0508(10) Uani 1 1 d . . . . .
H2A H 0.9433 0.8826 0.5800 0.061 Uiso 1 1 calc R U . . .
C3 C 0.7164(5) 0.8531(2) 0.5737(2) 0.0450(9) Uani 1 1 d . . . . .
H3A H 0.6575 0.8142 0.5442 0.054 Uiso 1 1 calc R U . . .
C4 C 0.6483(5) 0.9343(3) 0.5606(3) 0.0588(11) Uani 1 1 d . . . . .
H4A H 0.6578 0.9494 0.5077 0.071 Uiso 1 1 calc R U . . .
H4B H 0.6999 0.9739 0.5915 0.071 Uiso 1 1 calc R U . . .
C5 C 0.4808(5) 0.9285(3) 0.5830(3) 0.0614(12) Uani 1 1 d . . . . .
H5A H 0.4295 0.8942 0.5467 0.074 Uiso 1 1 calc R U . . .
H5B H 0.4356 0.9811 0.5786 0.074 Uiso 1 1 calc R U . . .
C6 C 0.4483(5) 0.8964(2) 0.6634(2) 0.0487(9) Uani 1 1 d . . . . .
C7 C 0.2764(5) 0.8767(3) 0.6656(3) 0.0624(12) Uani 1 1 d . . . . .
H7A H 0.2188 0.9261 0.6620 0.075 Uiso 1 1 calc R U . . .
H7B H 0.2510 0.8445 0.6217 0.075 Uiso 1 1 calc R U . . .
C8 C 0.2279(5) 0.8330(2) 0.7361(3) 0.0627(12) Uani 1 1 d . . . . .
H8A H 0.2424 0.8670 0.7801 0.075 Uiso 1 1 calc R U . . .
H8B H 0.1204 0.8195 0.7327 0.075 Uiso 1 1 calc R U . . .
C9 C 0.3203(5) 0.7584(2) 0.7450(2) 0.0457(9) Uani 1 1 d . . . . .
C10 C 0.4818(5) 0.7585(2) 0.7203(2) 0.0456(9) Uani 1 1 d . . . . .
C11 C 0.5415(4) 0.8208(2) 0.6822(2) 0.0429(9) Uani 1 1 d . . . . .
C12 C 0.7036(4) 0.8312(2) 0.6564(2) 0.0451(9) Uani 1 1 d . . . . .
H4 H 0.7485 0.8747 0.6860 0.054 Uiso 1 1 calc R U . . .
C13 C 0.9304(7) 0.8257(3) 0.4769(3) 0.0813(16) Uani 1 1 d . . . . .
H13A H 1.0373 0.8134 0.4742 0.122 Uiso 1 1 calc R U . . .
H13B H 0.9102 0.8736 0.4487 0.122 Uiso 1 1 calc R U . . .
H13C H 0.8725 0.7824 0.4557 0.122 Uiso 1 1 calc R U . . .
C14 C 0.4872(6) 0.9606(3) 0.7220(3) 0.0746(15) Uani 1 1 d . . . . .
H14A H 0.4180 1.0046 0.7167 0.112 Uiso 1 1 calc R U . . .
H14B H 0.5899 0.9788 0.7141 0.112 Uiso 1 1 calc R U . . .
H14C H 0.4782 0.9387 0.7722 0.112 Uiso 1 1 calc R U . . .
C15 C 0.5741(6) 0.6864(2) 0.7443(3) 0.0626(12) Uani 1 1 d . . . . .
H15A H 0.6780 0.7025 0.7556 0.075 Uiso 1 1 calc R U . . .
H15B H 0.5302 0.6634 0.7898 0.075 Uiso 1 1 calc R U . . .
C16 C 0.0772(6) 0.6281(2) 0.8331(3) 0.0623(12) Uani 1 1 d . . . . .
H16A H -0.0173 0.6360 0.8608 0.075 Uiso 1 1 calc R U . . .
H16B H 0.1560 0.6156 0.8699 0.075 Uiso 1 1 calc R U . . .
C17 C 0.0576(5) 0.5573(2) 0.7815(2) 0.0513(10) Uani 1 1 d . . . . .
C18 C -0.0068(5) 0.5127(2) 0.6556(2) 0.0519(10) Uani 1 1 d . . . . .
C19 C 0.0991(6) 0.4534(2) 0.6420(3) 0.0605(12) Uani 1 1 d . . . . .
H19 H 0.1931 0.4546 0.6665 0.073 Uiso 1 1 calc R U . . .
C20 C 0.0656(6) 0.3924(3) 0.5921(3) 0.0665(13) Uani 1 1 d . . . . .
C21 C -0.0734(7) 0.3901(3) 0.5555(3) 0.0741(14) Uani 1 1 d . . . . .
H21 H -0.0963 0.3486 0.5223 0.089 Uiso 1 1 calc R U . . .
C22 C -0.1783(6) 0.4502(3) 0.5685(3) 0.0678(13) Uani 1 1 d . . . . .
C23 C -0.1458(6) 0.5112(3) 0.6186(3) 0.0607(12) Uani 1 1 d . . . . .
H23 H -0.2173 0.5511 0.6275 0.073 Uiso 1 1 calc R U . . .
C24 C -0.3334(10) 0.4477(6) 0.5333(4) 0.105(2) Uani 1 1 d . . . . .
C25 C 0.1823(9) 0.3298(4) 0.5778(5) 0.095(2) Uani 1 1 d . . . . .
F1 F 0.5748(5) 0.63105(17) 0.6877(2) 0.1023(11) Uani 1 1 d . . . . .
F2 F 0.2813(11) 0.3565(7) 0.5237(9) 0.128(4) Uani 0.6 1 d . . P A 1
F3 F 0.209(2) 0.2917(10) 0.6355(9) 0.151(5) Uani 0.4 1 d . U P A 1
F4 F 0.119(2) 0.2693(10) 0.5363(9) 0.163(5) Uani 0.5 1 d . U P A 1
F5 F -0.3587(15) 0.5015(13) 0.4812(8) 0.141(3) Uani 0.5 1 d . U P B 1
F6 F -0.3733(19) 0.3919(11) 0.4965(11) 0.164(4) Uani 0.5 1 d . U P B 1
F7 F -0.4528(8) 0.4716(8) 0.5784(5) 0.132(3) Uani 0.6 1 d . U P B 1
F2' F 0.228(3) 0.3260(11) 0.5115(16) 0.160(6) Uani 0.4 1 d . U P A 2
F3' F 0.3104(9) 0.3336(5) 0.6251(5) 0.127(3) Uani 0.6 1 d . . P A 2
F4' F 0.1418(19) 0.2574(6) 0.5863(11) 0.145(6) Uani 0.5 1 d . U P A 2
F5' F -0.3028(11) 0.4220(8) 0.4553(5) 0.119(4) Uani 0.5 1 d . . P B 2
F6' F -0.4035(10) 0.3807(8) 0.5550(8) 0.139(4) Uani 0.5 1 d . . P B 2
F7' F -0.382(2) 0.5197(12) 0.5206(13) 0.152(9) Uani 0.4 1 d . . P B 2

loop_
_atom_site_aniso_label
_atom_site_aniso_U_11
_atom_site_aniso_U_22
_atom_site_aniso_U_33
_atom_site_aniso_U_23
_atom_site_aniso_U_13
_atom_site_aniso_U_12
O1 0.0642(19) 0.0597(18) 0.100(2) 0.0144(18) 0.0155(18) 0.0153(16)
O2 0.0506(16) 0.0533(16) 0.0675(18) 0.0166(14) 0.0056(15) 0.0068(14)
O3 0.0585(18) 0.0515(16) 0.071(2) -0.0051(15) 0.0206(15) -0.0113(14)
O4 0.081(2) 0.0518(17) 0.067(2) 0.0144(15) -0.0038(17) 0.0004(16)
N1 0.053(2) 0.0481(19) 0.064(2) -0.0033(16) 0.0125(17) -0.0077(16)
N2 0.074(2) 0.0376(17) 0.057(2) 0.0066(16) -0.0075(19) -0.0044(17)
C1 0.048(2) 0.051(2) 0.066(3) 0.002(2) 0.005(2) -0.001(2)
C2 0.054(2) 0.043(2) 0.056(2) 0.0017(19) 0.0059(19) -0.0008(19)
C3 0.052(2) 0.0392(19) 0.044(2) 0.0034(16) -0.0026(18) -0.0059(17)
C4 0.061(3) 0.052(2) 0.063(3) 0.017(2) 0.001(2) 0.000(2)
C5 0.057(3) 0.053(2) 0.074(3) 0.020(2) -0.003(2) 0.005(2)
C6 0.047(2) 0.0368(18) 0.062(2) 0.0044(18) 0.001(2) 0.0001(17)
C7 0.053(3) 0.048(2) 0.086(3) 0.005(2) 0.005(2) 0.007(2)
C8 0.058(3) 0.046(2) 0.084(3) -0.004(2) 0.017(2) 0.001(2)
C9 0.050(2) 0.042(2) 0.046(2) -0.0033(18) 0.0028(18) -0.0006(17)
C10 0.050(2) 0.0395(19) 0.047(2) -0.0010(17) 0.0031(18) -0.0016(17)
C11 0.047(2) 0.0382(19) 0.043(2) -0.0032(16) -0.0048(17) -0.0008(16)
C12 0.046(2) 0.0386(19) 0.051(2) 0.0023(17) -0.0010(19) -0.0002(17)
C13 0.093(4) 0.077(3) 0.073(3) 0.005(3) 0.030(3) 0.017(3)
C14 0.084(3) 0.046(2) 0.094(4) -0.018(2) 0.011(3) 0.000(2)
C15 0.065(3) 0.049(2) 0.073(3) 0.009(2) 0.015(2) 0.002(2)
C16 0.070(3) 0.057(2) 0.060(3) -0.001(2) 0.020(2) -0.017(2)
C17 0.044(2) 0.052(2) 0.058(3) 0.004(2) 0.006(2) -0.0076(19)
C18 0.062(3) 0.039(2) 0.055(2) 0.0100(18) 0.000(2) -0.0056(19)
C19 0.067(3) 0.050(2) 0.064(3) 0.007(2) -0.002(2) -0.001(2)
C20 0.088(4) 0.049(2) 0.063(3) 0.008(2) 0.013(3) 0.001(3)
C21 0.105(4) 0.063(3) 0.055(3) -0.002(2) 0.004(3) -0.014(3)
C22 0.082(3) 0.063(3) 0.058(3) 0.002(2) -0.011(3) -0.013(3)
C23 0.065(3) 0.055(3) 0.062(3) 0.009(2) -0.004(2) 0.000(2)
C24 0.124(6) 0.115(6) 0.077(4) -0.012(4) -0.039(5) -0.025(6)
C25 0.121(6) 0.067(4) 0.097(5) -0.009(4) 0.027(5) 0.012(4)
F1 0.136(3) 0.0647(17) 0.106(2) -0.0016(17) -0.002(2) 0.0266(19)
F2 0.097(6) 0.113(8) 0.175(9) 0.014(7) 0.054(6) 0.009(5)
F3 0.189(11) 0.095(8) 0.170(10) -0.015(8) -0.042(10) 0.088(8)
F4 0.206(11) 0.090(7) 0.194(10) -0.053(8) -0.019(10) 0.056(7)
F5 0.093(5) 0.207(9) 0.121(7) 0.019(8) -0.016(6) 0.002(7)
F6 0.137(8) 0.195(11) 0.161(10) -0.057(9) -0.055(8) 0.005(8)
F7 0.075(4) 0.219(9) 0.100(5) -0.009(6) -0.006(4) -0.011(5)
F2' 0.182(13) 0.090(9) 0.207(14) 0.009(9) 0.112(12) 0.006(8)
F3' 0.111(6) 0.107(6) 0.164(7) -0.033(5) -0.021(6) 0.044(5)
F4' 0.163(11) 0.043(4) 0.230(14) -0.001(7) 0.087(11) -0.005(5)
F5' 0.104(6) 0.168(10) 0.085(5) -0.006(5) -0.027(5) -0.060(7)
F6' 0.075(5) 0.181(11) 0.161(10) 0.038(9) 0.002(6) -0.064(6)
F7' 0.139(13) 0.149(11) 0.166(17) -0.078(10) -0.098(13) 0.085(10)

loop_
_atom_type_symbol
_atom_type_description
_atom_type_scat_dispersion_real
_atom_type_scat_dispersion_imag
_atom_type_scat_source
C C 0.0033 0.0016 'International Tables Vol C Tables 4.2.6.8 and 6.1.1.4'
H H 0.0000 0.0000 'International Tables Vol C Tables 4.2.6.8 and 6.1.1.4'
N N 0.0061 0.0033 'International Tables Vol C Tables 4.2.6.8 and 6.1.1.4'
O O 0.0106 0.0060 'International Tables Vol C Tables 4.2.6.8 and 6.1.1.4'
F F 0.0171 0.0103 'International Tables Vol C Tables 4.2.6.8 and 6.1.1.4'

loop_
_geom_angle_atom_site_label_1
_geom_angle_atom_site_label_2
_geom_angle_atom_site_label_3
_geom_angle
_geom_angle_site_symmetry_1
_geom_angle_site_symmetry_3
_geom_angle_publ_flag
C1 O2 C12 108.0(3) . . ?
C16 O3 N1 107.0(3) . . ?
C9 N1 O3 111.7(3) . . ?
C17 N2 C18 122.0(3) . . ?
C17 N2 H2 119.0 . . ?
C18 N2 H2 119.0 . . ?
O1 C1 O2 119.7(4) . . ?
O1 C1 C2 130.0(4) . . ?
O2 C1 C2 110.3(3) . . ?
C1 C2 C3 101.1(3) . . ?
C1 C2 C13 113.4(4) . . ?
C3 C2 C13 116.0(4) . . ?
C1 C2 H2A 108.6 . . ?
C3 C2 H2A 108.6 . . ?
C13 C2 H2A 108.6 . . ?
C4 C3 C12 109.8(3) . . ?
C4 C3 C2 120.8(3) . . ?
C12 C3 C2 101.1(3) . . ?
C4 C3 H3A 108.1 . . ?
C12 C3 H3A 108.1 . . ?
C2 C3 H3A 108.1 . . ?
C3 C4 C5 106.6(3) . . ?
C3 C4 H4A 110.4 . . ?
C5 C4 H4A 110.4 . . ?
C3 C4 H4B 110.4 . . ?
C5 C4 H4B 110.4 . . ?
H4A C4 H4B 108.6 . . ?
C4 C5 C6 116.0(4) . . ?
C4 C5 H5A 108.3 . . ?
C6 C5 H5A 108.3 . . ?
C4 C5 H5B 108.3 . . ?
C6 C5 H5B 108.3 . . ?
H5A C5 H5B 107.4 . . ?
C14 C6 C7 110.6(4) . . ?
C14 C6 C5 109.5(3) . . ?
C7 C6 C5 106.1(4) . . ?
C14 C6 C11 108.3(3) . . ?
C7 C6 C11 109.6(3) . . ?
C5 C6 C11 112.7(3) . . ?
C8 C7 C6 113.6(4) . . ?
C8 C7 H7A 108.8 . . ?
C6 C7 H7A 108.8 . . ?
C8 C7 H7B 108.8 . . ?
C6 C7 H7B 108.8 . . ?
H7A C7 H7B 107.7 . . ?
C9 C8 C7 110.0(3) . . ?
C9 C8 H8A 109.7 . . ?
C7 C8 H8A 109.7 . . ?
C9 C8 H8B 109.7 . . ?
C7 C8 H8B 109.7 . . ?
H8A C8 H8B 108.2 . . ?
N1 C9 C10 116.2(4) . . ?
N1 C9 C8 124.8(3) . . ?
C10 C9 C8 119.0(3) . . ?
C11 C10 C9 121.2(4) . . ?
C11 C10 C15 123.4(4) . . ?
C9 C10 C15 115.3(3) . . ?
C10 C11 C12 127.5(3) . . ?
C10 C11 C6 122.5(3) . . ?
C12 C11 C6 109.9(3) . . ?
O2 C12 C11 116.7(3) . . ?
O2 C12 C3 103.6(3) . . ?
C11 C12 C3 113.1(3) . . ?
O2 C12 H4 107.7 . . ?
C11 C12 H4 107.7 . . ?
C3 C12 H4 107.7 . . ?
C2 C13 H13A 109.5 . . ?
C2 C13 H13B 109.5 . . ?
H13A C13 H13B 109.5 . . ?
C2 C13 H13C 109.5 . . ?
H13A C13 H13C 109.5 . . ?
H13B C13 H13C 109.5 . . ?
C6 C14 H14A 109.5 . . ?
C6 C14 H14B 109.5 . . ?
H14A C14 H14B 109.5 . . ?
C6 C14 H14C 109.5 . . ?
H14A C14 H14C 109.5 . . ?
H14B C14 H14C 109.5 . . ?
F1 C15 C10 110.0(4) . . ?
F1 C15 H15A 109.7 . . ?
C10 C15 H15A 109.7 . . ?
F1 C15 H15B 109.7 . . ?
C10 C15 H15B 109.7 . . ?
H15A C15 H15B 108.2 . . ?
O3 C16 C17 115.7(3) . . ?
O3 C16 H16A 108.4 . . ?
C17 C16 H16A 108.4 . . ?
O3 C16 H16B 108.4 . . ?
C17 C16 H16B 108.4 . . ?
H16A C16 H16B 107.4 . . ?
O4 C17 N2 123.4(4) . . ?
O4 C17 C16 120.1(4) . . ?
N2 C17 C16 116.4(4) . . ?
C19 C18 C23 119.8(4) . . ?
C19 C18 N2 120.2(4) . . ?
C23 C18 N2 120.0(4) . . ?
C18 C19 C20 120.1(4) . . ?
C18 C19 H19 120.0 . . ?
C20 C19 H19 120.0 . . ?
C21 C20 C19 120.4(5) . . ?
C21 C20 C25 120.5(5) . . ?
C19 C20 C25 119.0(6) . . ?
C20 C21 C22 119.3(5) . . ?
C20 C21 H21 120.4 . . ?
C22 C21 H21 120.4 . . ?
C23 C22 C21 120.6(5) . . ?
C23 C22 C24 118.3(6) . . ?
C21 C22 C24 121.0(6) . . ?
C22 C23 C18 119.8(5) . . ?
C22 C23 H23 120.1 . . ?
C18 C23 H23 120.1 . . ?
F6 C24 F5 96.3(12) . . ?
F7' C24 F6' 132.9(14) . . ?
F6 C24 F7 108.7(12) . . ?
F5 C24 F7 94.3(11) . . ?
F7' C24 F5' 99.9(12) . . ?
F6' C24 F5' 96.0(10) . . ?
F6 C24 C22 121.0(10) . . ?
F7' C24 C22 110.0(9) . . ?
F5 C24 C22 115.3(9) . . ?
F6' C24 C22 108.8(8) . . ?
F7 C24 C22 116.4(6) . . ?
F5' C24 C22 103.4(7) . . ?
F2' C25 F4' 98.8(12) . . ?
F3 C25 F2 129.2(14) . . ?
F3 C25 F4 97.7(12) . . ?
F2 C25 F4 97.3(12) . . ?
F2' C25 F3' 107.7(15) . . ?
F4' C25 F3' 101.4(12) . . ?
F3 C25 C20 111.0(8) . . ?
F2' C25 C20 114.9(13) . . ?
F4' C25 C20 117.5(9) . . ?
F2 C25 C20 108.9(7) . . ?
F4 C25 C20 109.5(9) . . ?
F3' C25 C20 114.7(6) . . ?

loop_
_geom_bond_atom_site_label_1
_geom_bond_atom_site_label_2
_geom_bond_distance
_geom_bond_site_symmetry_2
_geom_bond_publ_flag
O1 C1 1.205(5) . ?
O2 C1 1.363(5) . ?
O2 C12 1.464(4) . ?
O3 C16 1.403(5) . ?
O3 N1 1.422(4) . ?
O4 C17 1.218(5) . ?
N1 C9 1.280(5) . ?
N2 C17 1.345(5) . ?
N2 C18 1.408(5) . ?
N2 H2 0.8600 . ?
C1 C2 1.497(6) . ?
C2 C3 1.515(6) . ?
C2 C13 1.520(6) . ?
C2 H2A 0.9800 . ?
C3 C4 1.504(6) . ?
C3 C12 1.507(5) . ?
C3 H3A 0.9800 . ?
C4 C5 1.522(6) . ?
C4 H4A 0.9700 . ?
C4 H4B 0.9700 . ?
C5 C6 1.542(6) . ?
C5 H5A 0.9700 . ?
C5 H5B 0.9700 . ?
C6 C14 1.530(6) . ?
C6 C7 1.542(6) . ?
C6 C11 1.544(5) . ?
C7 C8 1.504(6) . ?
C7 H7A 0.9700 . ?
C7 H7B 0.9700 . ?
C8 C9 1.497(5) . ?
C8 H8A 0.9700 . ?
C8 H8B 0.9700 . ?
C9 C10 1.479(5) . ?
C10 C11 1.347(5) . ?
C10 C15 1.515(6) . ?
C11 C12 1.501(5) . ?
C12 H4 0.9800 . ?
C13 H13A 0.9600 . ?
C13 H13B 0.9600 . ?
C13 H13C 0.9600 . ?
C14 H14A 0.9600 . ?
C14 H14B 0.9600 . ?
C14 H14C 0.9600 . ?
C15 F1 1.362(5) . ?
C15 H15A 0.9700 . ?
C15 H15B 0.9700 . ?
C16 C17 1.505(6) . ?
C16 H16A 0.9700 . ?
C16 H16B 0.9700 . ?
C18 C19 1.380(6) . ?
C18 C23 1.381(6) . ?
C19 C20 1.380(6) . ?
C19 H19 0.9300 . ?
C20 C21 1.379(8) . ?
C20 C25 1.486(8) . ?
C21 C22 1.383(7) . ?
C21 H21 0.9300 . ?
C22 C23 1.380(6) . ?
C22 C24 1.493(9) . ?
C23 H23 0.9300 . ?
C24 F6 1.192(14) . ?
C24 F7' 1.298(19) . ?
C24 F5 1.305(17) . ?
C24 F6' 1.336(13) . ?
C24 F7 1.373(11) . ?
C24 F5' 1.465(14) . ?
C25 F3 1.222(15) . ?
C25 F2' 1.24(3) . ?
C25 F4' 1.273(13) . ?
C25 F2 1.365(14) . ?
C25 F4 1.368(17) . ?
C25 F3' 1.398(11) . ?

loop_
_geom_hbond_atom_site_label_D
_geom_hbond_atom_site_label_H
_geom_hbond_atom_site_label_A
_geom_hbond_distance_DH
_geom_hbond_distance_HA
_geom_hbond_distance_DA
_geom_hbond_angle_DHA
_geom_hbond_site_symmetry_A
C23 H23 F1 0.93 2.50 3.392(6) 161.5 1_455
C16 H16A F5' 0.97 2.49 3.333(9) 145.4 2_465
C16 H16A F4' 0.97 2.49 3.224(11) 132.4 3_556
C16 H16A F6 0.97 2.62 3.404(14) 138.4 2_465
C15 H15A F3 0.97 2.63 3.349(15) 131.5 3_656
C15 H15A O2 0.97 2.20 2.769(5) 116.4 .
C12 H4 O4 0.98 2.53 3.408(5) 148.5 3_656
N2 H2 O1 0.86 2.23 3.015(5) 152.1 1_455
C23 H23 F1 0.93 2.50 3.392(6) 161.5 1_455
C16 H16A F5' 0.97 2.49 3.333(9) 145.4 2_465
C16 H16A F4' 0.97 2.49 3.224(11) 132.4 3_556
C16 H16A F6 0.97 2.62 3.404(14) 138.4 2_465
C15 H15A F3 0.97 2.63 3.349(15) 131.5 3_656
C15 H15A O2 0.97 2.20 2.769(5) 116.4 .
C4 H4B O4 0.97 2.74 3.553(6) 141.6 3_656
N2 H2 O1 0.86 2.23 3.015(5) 152.1 1_455
N2 H2 O1 0.86 2.23 3.015(5) 152.1 1_455
C4 H4B O4 0.97 2.74 3.553(6) 141.6 3_656
C15 H15A O2 0.97 2.20 2.769(5) 116.4 .
C15 H15A F3 0.97 2.63 3.349(15) 131.5 3_656
C16 H16A F6 0.97 2.62 3.404(14) 138.4 2_465
C16 H16A F4' 0.97 2.49 3.224(11) 132.4 3_556
C16 H16A F5' 0.97 2.49 3.333(9) 145.4 2_465
C23 H23 F1 0.93 2.50 3.392(6) 161.5 1_455

loop_
_geom_torsion_atom_site_label_1
_geom_torsion_atom_site_label_2
_geom_torsion_atom_site_label_3
_geom_torsion_atom_site_label_4
_geom_torsion
_geom_torsion_site_symmetry_1
_geom_torsion_site_symmetry_2
_geom_torsion_site_symmetry_3
_geom_torsion_site_symmetry_4
_geom_torsion_publ_flag
C16 O3 N1 C9 -176.0(4) . . . . ?
C12 O2 C1 O1 179.1(4) . . . . ?
C12 O2 C1 C2 -1.6(4) . . . . ?
O1 C1 C2 C3 156.6(5) . . . . ?
O2 C1 C2 C3 -22.6(4) . . . . ?
O1 C1 C2 C13 31.7(7) . . . . ?
O2 C1 C2 C13 -147.6(4) . . . . ?
C1 C2 C3 C4 157.6(4) . . . . ?
C13 C2 C3 C4 -79.2(5) . . . . ?
C1 C2 C3 C12 36.3(4) . . . . ?
C13 C2 C3 C12 159.5(4) . . . . ?
C12 C3 C4 C5 -61.3(5) . . . . ?
C2 C3 C4 C5 -178.2(4) . . . . ?
C3 C4 C5 C6 54.0(5) . . . . ?
C4 C5 C6 C14 74.1(5) . . . . ?
C4 C5 C6 C7 -166.5(4) . . . . ?
C4 C5 C6 C11 -46.6(5) . . . . ?
C14 C6 C7 C8 -70.1(4) . . . . ?
C5 C6 C7 C8 171.2(4) . . . . ?
C11 C6 C7 C8 49.3(5) . . . . ?
C6 C7 C8 C9 -55.9(5) . . . . ?
O3 N1 C9 C10 179.0(3) . . . . ?
O3 N1 C9 C8 0.5(6) . . . . ?
C7 C8 C9 N1 -147.2(4) . . . . ?
C7 C8 C9 C10 34.4(5) . . . . ?
N1 C9 C10 C11 173.6(4) . . . . ?
C8 C9 C10 C11 -7.8(6) . . . . ?
N1 C9 C10 C15 -9.3(5) . . . . ?
C8 C9 C10 C15 169.2(4) . . . . ?
C9 C10 C11 C12 177.3(4) . . . . ?
C15 C10 C11 C12 0.4(6) . . . . ?
C9 C10 C11 C6 1.4(6) . . . . ?
C15 C10 C11 C6 -175.4(4) . . . . ?
C14 C6 C11 C10 99.1(4) . . . . ?
C7 C6 C11 C10 -21.6(5) . . . . ?
C5 C6 C11 C10 -139.5(4) . . . . ?
C14 C6 C11 C12 -77.4(4) . . . . ?
C7 C6 C11 C12 161.9(3) . . . . ?
C5 C6 C11 C12 44.0(4) . . . . ?
C1 O2 C12 C11 150.5(3) . . . . ?
C1 O2 C12 C3 25.5(4) . . . . ?
C10 C11 C12 O2 9.1(6) . . . . ?
C6 C11 C12 O2 -174.6(3) . . . . ?
C10 C11 C12 C3 129.1(4) . . . . ?
C6 C11 C12 C3 -54.6(4) . . . . ?
C4 C3 C12 O2 -167.1(3) . . . . ?
C2 C3 C12 O2 -38.4(4) . . . . ?
C4 C3 C12 C11 65.7(4) . . . . ?
C2 C3 C12 C11 -165.6(3) . . . . ?
C11 C10 C15 F1 -88.1(5) . . . . ?
C9 C10 C15 F1 94.9(4) . . . . ?
N1 O3 C16 C17 -73.1(5) . . . . ?
C18 N2 C17 O4 1.3(7) . . . . ?
C18 N2 C17 C16 -175.4(4) . . . . ?
O3 C16 C17 O4 160.3(4) . . . . ?
O3 C16 C17 N2 -22.8(6) . . . . ?
C17 N2 C18 C19 -58.1(6) . . . . ?
C17 N2 C18 C23 120.2(5) . . . . ?
C23 C18 C19 C20 -0.6(6) . . . . ?
N2 C18 C19 C20 177.7(4) . . . . ?
C18 C19 C20 C21 0.1(7) . . . . ?
C18 C19 C20 C25 179.3(5) . . . . ?
C19 C20 C21 C22 0.7(7) . . . . ?
C25 C20 C21 C22 -178.5(5) . . . . ?
C20 C21 C22 C23 -1.1(7) . . . . ?
C20 C21 C22 C24 -176.6(6) . . . . ?
C21 C22 C23 C18 0.6(7) . . . . ?
C24 C22 C23 C18 176.3(5) . . . . ?
C19 C18 C23 C22 0.2(6) . . . . ?
N2 C18 C23 C22 -178.1(4) . . . . ?
C23 C22 C24 F6 -171.6(16) . . . . ?
C21 C22 C24 F6 4.1(18) . . . . ?
C23 C22 C24 F7' 35.5(16) . . . . ?
C21 C22 C24 F7' -148.8(14) . . . . ?
C23 C22 C24 F5 73.2(13) . . . . ?
C21 C22 C24 F5 -111.1(13) . . . . ?
C23 C22 C24 F6' -117.3(10) . . . . ?
C21 C22 C24 F6' 58.4(11) . . . . ?
C23 C22 C24 F7 -35.9(12) . . . . ?
C21 C22 C24 F7 139.8(9) . . . . ?
C23 C22 C24 F5' 141.5(7) . . . . ?
C21 C22 C24 F5' -42.8(10) . . . . ?
C21 C20 C25 F3 -116.7(14) . . . . ?
C19 C20 C25 F3 64.1(15) . . . . ?
C21 C20 C25 F2' 61.7(15) . . . . ?
C19 C20 C25 F2' -117.5(14) . . . . ?
C21 C20 C25 F4' -53.7(15) . . . . ?
C19 C20 C25 F4' 127.1(14) . . . . ?
C21 C20 C25 F2 95.5(9) . . . . ?
C19 C20 C25 F2 -83.7(9) . . . . ?
C21 C20 C25 F4 -9.9(12) . . . . ?
C19 C20 C25 F4 170.9(10) . . . . ?
C21 C20 C25 F3' -172.7(7) . . . . ?
C19 C20 C25 F3' 8.1(10) . . . . ?
